data_2016731
loop_
_publ_author_name
'Bakowicz, Julia'
'Turowska-Tyrk, Ilona'

_publ_section_title
;
 <i>rac</i>-3-Benzoyl-2-methylpropionic acid and its organic salts:
 possibilities of Yang photocyclization in crystals
;
_journal_coeditor_code SK3242
_journal_issue 8
_journal_name_full 'Acta Crystallographica Section C'
_journal_page_first o437
_journal_page_last o440
_journal_paper_doi 10.1107/S0108270108021380
_journal_volume 64
_journal_year 2008
_chemical_formula_iupac 'C4 H10 N + , C11 H11 O3 + , C11 H12 O3'
_chemical_formula_moiety 'C4 H10 N + , C11 H11 O3 + , C11 H12 O3'
_chemical_formula_sum 'C26 H33 N O6'
_chemical_formula_weight 455.53
_chemical_name_systematic
;
pyrrolidinium <i>rac</i>-3-benzoyl-2-methylpropionate
<i>rac</i>-3-benzoyl-2-methylpropionic acid
;
_space_group_IT_number 14
_symmetry_cell_setting monoclinic
_symmetry_space_group_name_Hall '-P 2ybc'
_symmetry_space_group_name_H-M 'P 1 21/c 1'
_atom_sites_solution_hydrogens geom
_atom_sites_solution_primary direct
_atom_sites_solution_secondary difmap
_audit_creation_method SHELXL97
_cell_angle_alpha 90.00
_cell_angle_beta 95.32(3)
_cell_angle_gamma 90.00
_cell_formula_units_Z 4
_cell_length_a 26.249(9)
_cell_length_b 9.556(3)
_cell_length_c 9.869(3)
_cell_measurement_reflns_used 852
_cell_measurement_temperature 299(2)
_cell_measurement_theta_max 18.17
_cell_measurement_theta_min 2.99
_cell_volume 2464.8(14)
_computing_cell_refinement 'CrysAlisCCD (Oxford Diffraction, 2003)'
_computing_data_collection 'CrysAlisCCD (Oxford Diffraction, 2003)'
_computing_data_reduction 'CrysAlisRED (Oxford Diffraction, 2003)'
_computing_molecular_graphics 'ORTEP-3 for Windows (Farrugia, 1997)'
_computing_publication_material 'SHELXL97 (Sheldrick, 2008)'
_computing_structure_refinement 'SHELXL97 (Sheldrick, 2008)'
_computing_structure_solution 'SHELXS97 (Sheldrick, 2008)'
_diffrn_ambient_temperature 299(2)
_diffrn_measured_fraction_theta_full 0.989
_diffrn_measured_fraction_theta_max 0.989
_diffrn_measurement_device_type 'Kuma KM4 CCD'
_diffrn_measurement_method \w
_diffrn_radiation_monochromator graphite
_diffrn_radiation_source 'fine-focus sealed tube'
_diffrn_radiation_type MoK\a
_diffrn_radiation_wavelength 0.71073
_diffrn_reflns_av_R_equivalents 0.0620
_diffrn_reflns_av_sigmaI/netI 0.0743
_diffrn_reflns_limit_h_max 31
_diffrn_reflns_limit_h_min -31
_diffrn_reflns_limit_k_max 11
_diffrn_reflns_limit_k_min -11
_diffrn_reflns_limit_l_max 11
_diffrn_reflns_limit_l_min -5
_diffrn_reflns_number 12988
_diffrn_reflns_theta_full 25.00
_diffrn_reflns_theta_max 25.00
_diffrn_reflns_theta_min 2.64
_exptl_absorpt_coefficient_mu 0.087
_exptl_absorpt_correction_type none
_exptl_crystal_colour colourless
_exptl_crystal_density_diffrn 1.228
_exptl_crystal_density_method 'not measured'
_exptl_crystal_description block
_exptl_crystal_F_000 976
_exptl_crystal_size_max 0.35
_exptl_crystal_size_mid 0.25
_exptl_crystal_size_min 0.20
_refine_diff_density_max 0.217
_refine_diff_density_min -0.182
_refine_ls_extinction_method none
_refine_ls_goodness_of_fit_ref 0.962
_refine_ls_hydrogen_treatment mixed
_refine_ls_matrix_type full
_refine_ls_number_parameters 310
_refine_ls_number_reflns 4295
_refine_ls_number_restraints 0
_refine_ls_restrained_S_all 0.962
_refine_ls_R_factor_all 0.1725
_refine_ls_R_factor_gt 0.0626
_refine_ls_shift/su_max 0.000
_refine_ls_shift/su_mean 0.000
_refine_ls_structure_factor_coef Fsqd
_refine_ls_weighting_details 'calc w = 1/[\s^2^(Fo^2^)+(0.0827P)^2^] where P=(Fo^2^+2Fc^2^)/3'
_refine_ls_weighting_scheme calc
_refine_ls_wR_factor_gt 0.1450
_refine_ls_wR_factor_ref 0.1988
_reflns_number_gt 1733
_reflns_number_total 4295
_reflns_threshold_expression I>2\s(I)
_cod_data_source_file sk3242.cif
_cod_data_source_block IV
_cod_original_sg_symbol_H-M 'P 21/c'
_cod_database_code 2016731
_cod_database_fobs_code 2016731

loop_
_symmetry_equiv_pos_as_xyz
'x, y, z'
'x, -y+1/2, z+1/2'
'-x, -y, -z'
'-x, y-1/2, -z-1/2'

loop_
_atom_site_type_symbol
_atom_site_label
_atom_site_fract_x
_atom_site_fract_y
_atom_site_fract_z
_atom_site_U_iso_or_equiv
_atom_site_adp_type
_atom_site_calc_flag
_atom_site_refinement_flags
_atom_site_occupancy
O O1A 0.28045(9) 0.7542(3) 0.5961(2) 0.0645(7) Uani d . 1
O O2A 0.32287(9) 0.9303(3) 0.5131(2) 0.0800(8) Uani d . 1
O O3A 0.40829(10) 0.6636(3) 0.6097(3) 0.0908(9) Uani d . 1
C C1A 0.31566(13) 0.8453(4) 0.6039(3) 0.0566(9) Uani d . 1
C C2A 0.34824(12) 0.8547(4) 0.7375(3) 0.0584(10) Uani d . 1
H H2A 0.3462 0.7654 0.7854 0.070 Uiso calc R 1
C C3A 0.32717(13) 0.9688(4) 0.8229(3) 0.0863(13) Uani d . 1
H H3A1 0.3475 0.9750 0.9087 0.129 Uiso calc R 1
H H3A2 0.2925 0.9471 0.8382 0.129 Uiso calc R 1
H H3A3 0.3282 1.0567 0.7760 0.129 Uiso calc R 1
C C4A 0.40406(12) 0.8833(4) 0.7169(3) 0.0613(10) Uani d . 1
H H4A1 0.4059 0.9699 0.6664 0.074 Uiso calc R 1
H H4A2 0.4227 0.8971 0.8054 0.074 Uiso calc R 1
C C5A 0.43012(13) 0.7710(4) 0.6438(3) 0.0598(10) Uani d . 1
C C6A 0.48399(13) 0.7931(4) 0.6127(3) 0.0573(9) Uani d . 1
C C7A 0.50683(15) 0.6928(4) 0.5367(4) 0.0748(11) Uani d . 1
H H7A 0.4883 0.6136 0.5077 0.090 Uiso calc R 1
C C8A 0.55613(16) 0.7077(5) 0.5032(4) 0.0863(13) Uani d . 1
H H8A 0.5707 0.6389 0.4525 0.104 Uiso calc R 1
C C9A 0.58376(15) 0.8242(5) 0.5445(4) 0.0834(13) Uani d . 1
H H9A 0.6172 0.8348 0.5219 0.100 Uiso calc R 1
C C10A 0.56217(15) 0.9245(5) 0.6189(4) 0.0777(12) Uani d . 1
H H10A 0.5809 1.0038 0.6463 0.093 Uiso calc R 1
C C11A 0.51275(14) 0.9097(4) 0.6539(3) 0.0703(11) Uani d . 1
H H11A 0.4986 0.9786 0.7056 0.084 Uiso calc R 1
O O1B 0.21790(9) 0.7438(3) 0.3864(2) 0.0690(8) Uani d . 1
H HO1B 0.2468(17) 0.752(4) 0.478(5) 0.16(2) Uiso d . 1
O O2B 0.17327(10) 0.5833(3) 0.4829(3) 0.0986(10) Uani d . 1
O O3B 0.08743(10) 0.8328(3) 0.3909(3) 0.0961(9) Uani d . 1
C C1B 0.18005(14) 0.6571(4) 0.3868(3) 0.0605(10) Uani d . 1
C C2B 0.14712(12) 0.6511(4) 0.2546(3) 0.0621(10) Uani d . 1
H H2B 0.1484 0.7425 0.2099 0.074 Uiso calc R 1
C C3B 0.16874(14) 0.5419(4) 0.1636(4) 0.0854(12) Uani d . 1
H H3B1 0.1478 0.5372 0.0786 0.128 Uiso calc R 1
H H3B2 0.1690 0.4523 0.2076 0.128 Uiso calc R 1
H H3B3 0.2030 0.5673 0.1472 0.128 Uiso calc R 1
C C4B 0.09170(12) 0.6186(4) 0.2758(3) 0.0655(10) Uani d . 1
H H4B1 0.0728 0.6072 0.1873 0.079 Uiso calc R 1
H H4B2 0.0907 0.5297 0.3230 0.079 Uiso calc R 1
C C5B 0.06507(14) 0.7252(4) 0.3537(4) 0.0648(10) Uani d . 1
C C6B 0.01132(13) 0.7043(4) 0.3847(3) 0.0611(10) Uani d . 1
C C7B -0.01178(16) 0.8023(4) 0.4619(4) 0.0795(12) Uani d . 1
H H7B 0.0066 0.8813 0.4918 0.095 Uiso calc R 1
C C8B -0.06096(18) 0.7869(5) 0.4958(4) 0.0948(14) Uani d . 1
H H8B -0.0756 0.8550 0.5473 0.114 Uiso calc R 1
C C9B -0.08833(17) 0.6706(5) 0.4534(5) 0.0912(13) Uani d . 1
H H9B -0.1217 0.6590 0.4756 0.109 Uiso calc R 1
C C10B -0.06627(16) 0.5721(5) 0.3783(4) 0.0889(13) Uani d . 1
H H10B -0.0848 0.4928 0.3499 0.107 Uiso calc R 1
C C11B -0.01663(15) 0.5878(4) 0.3432(4) 0.0762(12) Uani d . 1
H H11B -0.0022 0.5195 0.2916 0.091 Uiso calc R 1
N N1 0.27156(13) 0.5286(4) 0.7683(3) 0.0672(9) Uani d . 1
H H1A 0.2609(15) 0.612(5) 0.717(4) 0.117(17) Uiso d . 1
H H1B 0.2911(17) 0.561(5) 0.864(5) 0.143(17) Uiso d . 1
C C12 0.30435(17) 0.4319(5) 0.6978(4) 0.0943(14) Uani d . 1
H H12A 0.3233 0.4826 0.6337 0.113 Uiso calc R 1
H H12B 0.3285 0.3846 0.7629 0.113 Uiso calc R 1
C C13 0.2698(3) 0.3319(6) 0.6272(6) 0.153(2) Uani d . 1
H H13A 0.2868 0.2437 0.6135 0.184 Uiso calc R 1
H H13B 0.2556 0.3680 0.5399 0.184 Uiso calc R 1
C C14 0.2287(2) 0.3158(6) 0.7252(7) 0.149(3) Uani d . 1
H H14A 0.1969 0.2830 0.6777 0.179 Uiso calc R 1
H H14B 0.2394 0.2499 0.7969 0.179 Uiso calc R 1
C C15 0.22207(16) 0.4582(5) 0.7823(4) 0.0908(13) Uani d . 1
H H15A 0.1942 0.5075 0.7315 0.109 Uiso calc R 1
H H15B 0.2152 0.4530 0.8771 0.109 Uiso calc R 1

loop_
_atom_site_aniso_label
_atom_site_aniso_U_11
_atom_site_aniso_U_22
_atom_site_aniso_U_33
_atom_site_aniso_U_12
_atom_site_aniso_U_13
_atom_site_aniso_U_23
O1A 0.0538(15) 0.0858(19) 0.0519(13) -0.0148(14) -0.0065(11) 0.0060(13)
O2A 0.0815(18) 0.101(2) 0.0540(14) -0.0266(16) -0.0119(13) 0.0249(14)
O3A 0.0673(18) 0.072(2) 0.132(2) -0.0204(16) 0.0066(16) -0.0186(18)
C1A 0.046(2) 0.075(3) 0.048(2) -0.007(2) -0.0008(17) 0.001(2)
C2A 0.052(2) 0.078(3) 0.0439(18) -0.0153(19) -0.0042(16) 0.0055(19)
C3A 0.067(3) 0.131(4) 0.062(2) -0.018(3) 0.0104(19) -0.024(2)
C4A 0.050(2) 0.079(3) 0.0533(19) -0.011(2) -0.0023(16) 0.0000(19)
C5A 0.051(2) 0.065(3) 0.061(2) -0.005(2) -0.0097(18) 0.008(2)
C6A 0.053(2) 0.062(3) 0.055(2) -0.001(2) -0.0074(17) 0.0016(18)
C7A 0.057(3) 0.069(3) 0.096(3) 0.000(2) -0.007(2) -0.008(2)
C8A 0.065(3) 0.101(4) 0.092(3) 0.014(3) -0.001(2) -0.020(3)
C9A 0.056(3) 0.116(4) 0.078(3) -0.004(3) 0.005(2) 0.001(3)
C10A 0.056(3) 0.089(3) 0.086(3) -0.017(2) 0.000(2) -0.003(2)
C11A 0.058(3) 0.084(3) 0.069(2) -0.010(2) 0.0027(19) -0.015(2)
O1B 0.0551(15) 0.093(2) 0.0572(14) -0.0244(15) -0.0055(12) 0.0111(14)
O2B 0.095(2) 0.115(2) 0.0809(18) -0.0416(18) -0.0203(16) 0.0409(17)
O3B 0.0738(19) 0.075(2) 0.139(2) -0.0201(16) 0.0061(16) -0.0231(18)
C1B 0.057(2) 0.066(3) 0.058(2) -0.004(2) -0.0003(19) 0.012(2)
C2B 0.053(2) 0.071(3) 0.060(2) -0.0052(19) -0.0070(18) 0.002(2)
C3B 0.067(3) 0.109(3) 0.079(3) -0.004(3) 0.000(2) -0.015(3)
C4B 0.057(2) 0.072(3) 0.065(2) -0.009(2) -0.0051(18) -0.002(2)
C5B 0.064(3) 0.057(3) 0.070(2) -0.008(2) -0.010(2) 0.002(2)
C6B 0.053(2) 0.065(3) 0.063(2) -0.004(2) -0.0063(18) 0.009(2)
C7B 0.068(3) 0.073(3) 0.095(3) 0.004(2) -0.008(2) -0.006(2)
C8B 0.071(3) 0.106(4) 0.107(3) 0.018(3) 0.007(3) -0.009(3)
C9B 0.067(3) 0.103(4) 0.103(3) 0.002(3) 0.002(3) 0.012(3)
C10B 0.062(3) 0.097(4) 0.107(3) -0.021(3) 0.001(2) -0.002(3)
C11B 0.067(3) 0.078(3) 0.082(3) -0.019(2) 0.002(2) -0.012(2)
N1 0.079(2) 0.068(2) 0.0543(18) -0.005(2) 0.0023(17) -0.0063(19)
C12 0.109(3) 0.107(4) 0.067(2) 0.004(3) 0.012(2) -0.022(3)
C13 0.207(7) 0.113(5) 0.131(5) 0.016(5) -0.036(5) -0.041(4)
C14 0.140(5) 0.076(4) 0.220(7) -0.036(4) -0.043(5) 0.014(5)
C15 0.084(3) 0.089(3) 0.097(3) -0.024(3) -0.003(2) 0.000(3)

loop_
_atom_type_symbol
_atom_type_description
_atom_type_scat_dispersion_real
_atom_type_scat_dispersion_imag
_atom_type_scat_source
C C 0.0033 0.0016 'International Tables Vol C Tables 4.2.6.8 and 6.1.1.4'
H H 0.0000 0.0000 'International Tables Vol C Tables 4.2.6.8 and 6.1.1.4'
N N 0.0061 0.0033 'International Tables Vol C Tables 4.2.6.8 and 6.1.1.4'
O O 0.0106 0.0060 'International Tables Vol C Tables 4.2.6.8 and 6.1.1.4'

loop_
_geom_angle_atom_site_label_1
_geom_angle_atom_site_label_2
_geom_angle_atom_site_label_3
_geom_angle
C1A O1A HO1B 117.5(17)
O2A C1A O1A 124.6(3)
O2A C1A C2A 118.8(3)
O1A C1A C2A 116.5(3)
C1A C2A C3A 108.9(3)
C1A C2A C4A 111.7(3)
C3A C2A C4A 110.5(3)
C1A C2A H2A 108.6
C3A C2A H2A 108.6
C4A C2A H2A 108.6
C2A C3A H3A1 109.5
C2A C3A H3A2 109.5
H3A1 C3A H3A2 109.5
C2A C3A H3A3 109.5
H3A1 C3A H3A3 109.5
H3A2 C3A H3A3 109.5
C5A C4A C2A 115.2(3)
C5A C4A H4A1 108.5
C2A C4A H4A1 108.5
C5A C4A H4A2 108.5
C2A C4A H4A2 108.5
H4A1 C4A H4A2 107.5
O3A C5A C6A 119.9(4)
O3A C5A C4A 121.2(3)
C6A C5A C4A 118.9(3)
C11A C6A C7A 117.6(3)
C11A C6A C5A 123.8(4)
C7A C6A C5A 118.6(4)
C8A C7A C6A 121.5(4)
C8A C7A H7A 119.2
C6A C7A H7A 119.2
C9A C8A C7A 119.8(4)
C9A C8A H8A 120.1
C7A C8A H8A 120.1
C10A C9A C8A 119.8(4)
C10A C9A H9A 120.1
C8A C9A H9A 120.1
C9A C10A C11A 120.7(4)
C9A C10A H10A 119.7
C11A C10A H10A 119.7
C10A C11A C6A 120.5(4)
C10A C11A H11A 119.7
C6A C11A H11A 119.7
C1B O1B HO1B 120(2)
O2B C1B O1B 123.0(3)
O2B C1B C2B 123.1(3)
O1B C1B C2B 113.7(3)
C1B C2B C3B 108.9(3)
C1B C2B C4B 111.7(3)
C3B C2B C4B 110.8(3)
C1B C2B H2B 108.5
C3B C2B H2B 108.5
C4B C2B H2B 108.5
C2B C3B H3B1 109.5
C2B C3B H3B2 109.5
H3B1 C3B H3B2 109.5
C2B C3B H3B3 109.5
H3B1 C3B H3B3 109.5
H3B2 C3B H3B3 109.5
C5B C4B C2B 115.6(3)
C5B C4B H4B1 108.4
C2B C4B H4B1 108.4
C5B C4B H4B2 108.4
C2B C4B H4B2 108.4
H4B1 C4B H4B2 107.4
O3B C5B C6B 119.3(4)
O3B C5B C4B 119.7(4)
C6B C5B C4B 121.0(3)
C11B C6B C7B 117.6(4)
C11B C6B C5B 122.6(4)
C7B C6B C5B 119.8(4)
C8B C7B C6B 122.2(4)
C8B C7B H7B 118.9
C6B C7B H7B 118.9
C9B C8B C7B 119.5(4)
C9B C8B H8B 120.3
C7B C8B H8B 120.3
C10B C9B C8B 119.4(4)
C10B C9B H9B 120.3
C8B C9B H9B 120.3
C9B C10B C11B 121.2(4)
C9B C10B H10B 119.4
C11B C10B H10B 119.4
C6B C11B C10B 120.1(4)
C6B C11B H11B 120.0
C10B C11B H11B 120.0
C12 N1 C15 108.3(3)
C12 N1 H1A 115(2)
C15 N1 H1A 102(2)
C12 N1 H1B 110(2)
C15 N1 H1B 114(2)
H1A N1 H1B 108(3)
C13 C12 N1 105.8(4)
C13 C12 H12A 110.6
N1 C12 H12A 110.6
C13 C12 H12B 110.6
N1 C12 H12B 110.6
H12A C12 H12B 108.7
C12 C13 C14 102.1(4)
C12 C13 H13A 111.3
C14 C13 H13A 111.3
C12 C13 H13B 111.3
C14 C13 H13B 111.3
H13A C13 H13B 109.2
C15 C14 C13 105.2(4)
C15 C14 H14A 110.7
C13 C14 H14A 110.7
C15 C14 H14B 110.7
C13 C14 H14B 110.7
H14A C14 H14B 108.8
N1 C15 C14 104.2(4)
N1 C15 H15A 110.9
C14 C15 H15A 110.9
N1 C15 H15B 110.9
C14 C15 H15B 110.9
H15A C15 H15B 108.9

loop_
_geom_bond_atom_site_label_1
_geom_bond_atom_site_label_2
_geom_bond_distance
O1A C1A 1.267(4)
O1A HO1B 1.39(5)
O2A C1A 1.237(4)
O3A C5A 1.208(4)
C1A C2A 1.506(4)
C2A C3A 1.514(4)
C2A C4A 1.522(4)
C2A H2A 0.9800
C3A H3A1 0.9600
C3A H3A2 0.9600
C3A H3A3 0.9600
C4A C5A 1.494(5)
C4A H4A1 0.9700
C4A H4A2 0.9700
C5A C6A 1.489(5)
C6A C11A 1.386(5)
C6A C7A 1.387(5)
C7A C8A 1.372(5)
C7A H7A 0.9300
C8A C9A 1.370(5)
C8A H8A 0.9300
C9A C10A 1.362(5)
C9A H9A 0.9300
C10A C11A 1.380(5)
C10A H10A 0.9300
C11A H11A 0.9300
O1B C1B 1.294(4)
O1B HO1B 1.13(5)
O2B C1B 1.208(4)
O3B C5B 1.223(4)
C1B C2B 1.499(4)
C2B C3B 1.520(4)
C2B C4B 1.521(4)
C2B H2B 0.9800
C3B H3B1 0.9600
C3B H3B2 0.9600
C3B H3B3 0.9600
C4B C5B 1.489(5)
C4B H4B1 0.9700
C4B H4B2 0.9700
C5B C6B 1.485(5)
C6B C11B 1.374(5)
C6B C7B 1.382(5)
C7B C8B 1.371(5)
C7B H7B 0.9300
C8B C9B 1.368(5)
C8B H8B 0.9300
C9B C10B 1.360(5)
C9B H9B 0.9300
C10B C11B 1.387(5)
C10B H10B 0.9300
C11B H11B 0.9300
N1 C12 1.480(5)
N1 C15 1.481(5)
N1 H1A 0.97(4)
N1 H1B 1.07(5)
C12 C13 1.451(6)
C12 H12A 0.9700
C12 H12B 0.9700
C13 C14 1.523(7)
C13 H13A 0.9700
C13 H13B 0.9700
C14 C15 1.489(6)
C14 H14A 0.9700
C14 H14B 0.9700
C15 H15A 0.9700
C15 H15B 0.9700

loop_
_geom_torsion_atom_site_label_1
_geom_torsion_atom_site_label_2
_geom_torsion_atom_site_label_3
_geom_torsion_atom_site_label_4
_geom_torsion
O2A C1A C2A C3A 80.5(4)
O1A C1A C2A C3A -95.6(4)
O2A C1A C2A C4A -41.9(5)
O1A C1A C2A C4A 142.1(3)
C1A C2A C4A C5A -63.6(4)
C3A C2A C4A C5A 175.1(3)
C2A C4A C5A O3A -3.1(5)
C2A C4A C5A C6A 176.9(3)
O3A C5A C6A C11A -176.6(3)
C4A C5A C6A C11A 3.4(5)
O3A C5A C6A C7A 4.3(5)
C4A C5A C6A C7A -175.6(3)
C11A C6A C7A C8A 0.1(5)
C5A C6A C7A C8A 179.2(3)
C6A C7A C8A C9A -0.4(6)
C7A C8A C9A C10A 0.1(6)
C8A C9A C10A C11A 0.4(6)
C9A C10A C11A C6A -0.7(6)
C7A C6A C11A C10A 0.4(5)
C5A C6A C11A C10A -178.6(3)
O2B C1B C2B C3B -88.2(4)
O1B C1B C2B C3B 88.6(4)
O2B C1B C2B C4B 34.4(5)
O1B C1B C2B C4B -148.7(3)
C1B C2B C4B C5B 63.4(4)
C3B C2B C4B C5B -175.0(3)
C2B C4B C5B O3B 2.8(5)
C2B C4B C5B C6B -178.3(3)
O3B C5B C6B C11B 178.3(3)
C4B C5B C6B C11B -0.5(5)
O3B C5B C6B C7B -3.8(5)
C4B C5B C6B C7B 177.4(3)
C11B C6B C7B C8B -0.7(6)
C5B C6B C7B C8B -178.7(3)
C6B C7B C8B C9B 0.5(6)
C7B C8B C9B C10B 0.1(6)
C8B C9B C10B C11B -0.4(6)
C7B C6B C11B C10B 0.4(5)
C5B C6B C11B C10B 178.3(3)
C9B C10B C11B C6B 0.2(6)
C15 N1 C12 C13 20.7(5)
N1 C12 C13 C14 -35.0(5)
C12 C13 C14 C15 37.4(6)
C12 N1 C15 C14 3.2(5)
C13 C14 C15 N1 -24.7(6)
